data_7015208
loop_
_publ_author_name
'Hu, Xiong'
'Dou, Wei'
'Xu, Chan'
'Tang, Xiaoliang'
'Zheng, Jiangrong'
'Liu, Weisheng'

_publ_section_title
;
 Lanthanide radii controlled one-dimensional polymer and dinuclear
 complexes and their fluorescent properties.
;
_journal_issue 13
_journal_name_full 'Dalton transactions (Cambridge, England : 2003)'
_journal_page_first 3412
_journal_page_last 3418
_journal_paper_doi 10.1039/c0dt01350a
_journal_volume 40
_journal_year 2011
_chemical_formula_sum 'C32 H60 N3 O19 P3 Sm'
_chemical_formula_weight 1034.09
_chemical_name_systematic
;
?
;
_space_group_IT_number 2
_symmetry_cell_setting triclinic
_symmetry_space_group_name_Hall '-P 1'
_symmetry_space_group_name_H-M 'P -1'
_atom_sites_solution_hydrogens geom
_atom_sites_solution_primary direct
_atom_sites_solution_secondary difmap
_audit_creation_method SHELXL-97
_cell_angle_alpha 93.937(4)
_cell_angle_beta 93.343(4)
_cell_angle_gamma 113.073(5)
_cell_formula_units_Z 2
_cell_length_a 10.3803(10)
_cell_length_b 10.8448(10)
_cell_length_c 24.194(2)
_cell_measurement_reflns_used 3955
_cell_measurement_temperature 293(2)
_cell_measurement_theta_max 22.73
_cell_measurement_theta_min 2.30
_cell_volume 2489.0(4)
_computing_cell_refinement 'Bruker SMART'
_computing_data_collection 'Bruker SMART'
_computing_data_reduction 'Bruker SAINT'
_computing_molecular_graphics 'Bruker SHELXTL'
_computing_publication_material 'Bruker SHELXTL'
_computing_structure_refinement 'SHELXL-97 (Sheldrick, 1997)'
_computing_structure_solution 'SHELXS-97 (Sheldrick, 1990)'
_diffrn_ambient_temperature 293(2)
_diffrn_measured_fraction_theta_full 0.989
_diffrn_measured_fraction_theta_max 0.989
_diffrn_measurement_device_type 'CCD area detector'
_diffrn_measurement_method 'phi and omega scans'
_diffrn_radiation_monochromator graphite
_diffrn_radiation_source 'fine-focus sealed tube'
_diffrn_radiation_type MoK\a
_diffrn_radiation_wavelength 0.71073
_diffrn_reflns_av_R_equivalents 0.0261
_diffrn_reflns_av_sigmaI/netI 0.0552
_diffrn_reflns_limit_h_max 10
_diffrn_reflns_limit_h_min -12
_diffrn_reflns_limit_k_max 12
_diffrn_reflns_limit_k_min -13
_diffrn_reflns_limit_l_max 29
_diffrn_reflns_limit_l_min -29
_diffrn_reflns_number 13547
_diffrn_reflns_theta_full 25.50
_diffrn_reflns_theta_max 25.50
_diffrn_reflns_theta_min 0.85
_exptl_absorpt_coefficient_mu 1.343
_exptl_absorpt_correction_T_max 0.818
_exptl_absorpt_correction_T_min 0.752
_exptl_absorpt_correction_type multi-scan
_exptl_absorpt_process_details sadabs
_exptl_crystal_colour colorless
_exptl_crystal_density_diffrn 1.380
_exptl_crystal_density_method 'not measured'
_exptl_crystal_description block
_exptl_crystal_F_000 1064
_exptl_crystal_size_max 0.22
_exptl_crystal_size_mid 0.20
_exptl_crystal_size_min 0.15
_refine_diff_density_max 0.833
_refine_diff_density_min -0.695
_refine_diff_density_rms 0.108
_refine_ls_extinction_method none
_refine_ls_goodness_of_fit_ref 1.072
_refine_ls_hydrogen_treatment constr
_refine_ls_matrix_type full
_refine_ls_number_parameters 534
_refine_ls_number_reflns 9172
_refine_ls_number_restraints 14
_refine_ls_restrained_S_all 1.075
_refine_ls_R_factor_all 0.0694
_refine_ls_R_factor_gt 0.0496
_refine_ls_shift/su_max 0.002
_refine_ls_shift/su_mean 0.000
_refine_ls_structure_factor_coef Fsqd
_refine_ls_weighting_details 'calc w=1/[\s^2^(Fo^2^)+(0.0826P)^2^+0.0000P] where P=(Fo^2^+2Fc^2^)/3'
_refine_ls_weighting_scheme calc
_refine_ls_wR_factor_gt 0.1307
_refine_ls_wR_factor_ref 0.1475
_reflns_number_gt 7123
_reflns_number_total 9172
_reflns_threshold_expression >2sigma(I)
_cod_data_source_file c0dt01350a.txt
_cod_data_source_block Sm
_cod_depositor_comments
;
The following automatic conversions were performed:
'_symmetry_cell_setting' value 'Triclinic' changed to 'triclinic'
according to '/home/saulius/struct/CIF-dictionaries/cif_core.dic'
dictionary named 'cif_core.dic' version 2.4.1 from 2010-06-29.

Automatic conversion script
Id: cif_fix_enum 1555 2011-01-17 13:19:09Z saulius 
;
_cod_original_sg_symbol_H-M P-1
_cod_database_code 7015208

loop_
_symmetry_equiv_pos_as_xyz
'x, y, z'
'-x, -y, -z'

loop_
_atom_site_label
_atom_site_type_symbol
_atom_site_fract_x
_atom_site_fract_y
_atom_site_fract_z
_atom_site_U_iso_or_equiv
_atom_site_adp_type
_atom_site_occupancy
_atom_site_symmetry_multiplicity
_atom_site_calc_flag
_atom_site_refinement_flags
_atom_site_disorder_assembly
_atom_site_disorder_group
Sm1 Sm 0.09603(3) 0.32572(3) 0.732970(11) 0.04912(13) Uani 1 1 d . . .
C1 C 0.0401(7) 0.1724(5) 0.3743(2) 0.0548(14) Uani 1 1 d . . .
C2 C 0.1579(7) 0.2404(6) 0.4133(3) 0.0601(15) Uani 1 1 d . . .
C3 C 0.1418(6) 0.2361(6) 0.4704(2) 0.0552(14) Uani 1 1 d . . .
C4 C 0.0094(6) 0.1659(5) 0.4883(2) 0.0494(13) Uani 1 1 d . . .
C5 C -0.1072(6) 0.0988(5) 0.4499(2) 0.0488(13) Uani 1 1 d . . .
C6 C -0.0918(6) 0.1012(5) 0.3923(2) 0.0525(13) Uani 1 1 d . . .
C7 C -0.2172(7) 0.0323(8) 0.3502(3) 0.0772(19) Uani 1 1 d . . .
H7A H -0.2344 0.0986 0.3302 0.116 Uiso 1 1 calc R . .
H7B H -0.2982 -0.0162 0.3690 0.116 Uiso 1 1 calc R . .
H7C H -0.1988 -0.0292 0.3246 0.116 Uiso 1 1 calc R . .
C8 C 0.0565(8) 0.1785(7) 0.3121(2) 0.0662(17) Uani 1 1 d . . .
H8A H 0.1291 0.2653 0.3070 0.079 Uiso 1 1 calc R . .
H8B H -0.0308 0.1746 0.2938 0.079 Uiso 1 1 calc R . .
C9 C 0.3004(8) 0.3203(8) 0.3947(4) 0.096(3) Uani 1 1 d . . .
H9A H 0.3420 0.4059 0.4166 0.144 Uiso 1 1 calc R . .
H9B H 0.2905 0.3341 0.3562 0.144 Uiso 1 1 calc R . .
H9C H 0.3596 0.2717 0.3994 0.144 Uiso 1 1 calc R . .
C10 C 0.2710(7) 0.3128(7) 0.5110(3) 0.078(2) Uani 1 1 d . . .
H10A H 0.2479 0.2943 0.5483 0.118 Uiso 1 1 calc R . .
H10B H 0.3015 0.4076 0.5081 0.118 Uiso 1 1 calc R . .
H10C H 0.3451 0.2847 0.5024 0.118 Uiso 1 1 calc R . .
C11 C -0.0075(7) 0.1621(6) 0.5506(2) 0.0587(15) Uani 1 1 d . . .
H11A H 0.0773 0.1605 0.5690 0.070 Uiso 1 1 calc R . .
H11B H -0.0845 0.0782 0.5559 0.070 Uiso 1 1 calc R . .
C12 C -0.2492(7) 0.0242(7) 0.4690(3) 0.0736(18) Uani 1 1 d . . .
H12A H -0.2386 -0.0006 0.5058 0.110 Uiso 1 1 calc R . .
H12B H -0.2994 -0.0555 0.4441 0.110 Uiso 1 1 calc R . .
H12C H -0.3007 0.0809 0.4695 0.110 Uiso 1 1 calc R . .
C13 C -0.2836(16) 0.3278(18) 0.5946(6) 0.225(9) Uani 1 1 d D . .
H13A H -0.3280 0.3732 0.5720 0.270 Uiso 1 1 calc R . .
H13B H -0.2374 0.3830 0.6290 0.270 Uiso 1 1 calc R . .
C14 C -0.382(2) 0.184(2) 0.6034(11) 0.41(2) Uani 1 1 d D . .
H14A H -0.4754 0.1656 0.5873 0.610 Uiso 1 1 d R . .
H14B H -0.3833 0.1774 0.6427 0.610 Uiso 1 1 d R . .
H14C H -0.3490 0.1208 0.5866 0.610 Uiso 1 1 d R . .
C15 C 0.0884(10) 0.5624(5) 0.5824(3) 0.099(3) Uani 1 1 d D . .
H15A H 0.0709 0.5658 0.6213 0.119 Uiso 1 1 calc R . .
H15B H 0.0298 0.5980 0.5618 0.119 Uiso 1 1 calc R . .
C16 C 0.2441(9) 0.6427(8) 0.5755(4) 0.114(3) Uani 1 1 d D . .
H16A H 0.3007 0.6113 0.5987 0.171 Uiso 1 1 calc R . .
H16B H 0.2681 0.7365 0.5861 0.171 Uiso 1 1 calc R . .
H16C H 0.2611 0.6306 0.5373 0.171 Uiso 1 1 calc R . .
C17 C -0.0004(8) 0.0479(10) 0.1738(3) 0.108(3) Uani 1 1 d D . .
H17A H -0.0441 0.1123 0.1756 0.130 Uiso 1 1 calc R . .
H17B H -0.0706 -0.0411 0.1777 0.130 Uiso 1 1 calc R . .
C18 C 0.0690(13) 0.0497(13) 0.1194(3) 0.178(6) Uani 1 1 d D . .
H18A H 0.1554 0.1282 0.1215 0.266 Uiso 1 1 calc R . .
H18B H 0.0068 0.0519 0.0888 0.266 Uiso 1 1 calc R . .
H18C H 0.0882 -0.0297 0.1137 0.266 Uiso 1 1 calc R . .
C19 C 0.3513(11) 0.065(2) 0.2624(6) 0.270(11) Uani 1 1 d D . .
H19A H 0.3396 0.0978 0.2270 0.325 Uiso 1 1 d R . .
H19B H 0.3402 -0.0284 0.2560 0.325 Uiso 1 1 d R . .
C20 C 0.4922(14) 0.1517(19) 0.2941(8) 0.250(10) Uani 1 1 d D . .
H20A H 0.4931 0.2383 0.3060 0.376 Uiso 1 1 calc R . .
H20B H 0.5660 0.1626 0.2703 0.376 Uiso 1 1 calc R . .
H20C H 0.5065 0.1091 0.3260 0.376 Uiso 1 1 calc R . .
C21 C 0.4143(18) -0.0053(14) 0.8648(6) 0.193(7) Uani 1 1 d D . .
H21A H 0.4904 0.0368 0.8934 0.290 Uiso 1 1 calc R . .
H21B H 0.4314 -0.0726 0.8422 0.290 Uiso 1 1 calc R . .
H21C H 0.3279 -0.0467 0.8816 0.290 Uiso 1 1 calc R . .
C22 C 0.4034(14) 0.1009(11) 0.8285(4) 0.161(5) Uani 1 1 d D . .
H22A H 0.4906 0.1436 0.8116 0.193 Uiso 1 1 calc R . .
H22B H 0.3280 0.0588 0.7990 0.193 Uiso 1 1 calc R . .
C23 C 0.7044(16) 0.5521(14) 0.7782(7) 0.246(10) Uani 1 1 d D . .
H23A H 0.6724 0.6237 0.7832 0.369 Uiso 1 1 calc R . .
H23B H 0.7397 0.5525 0.7424 0.369 Uiso 1 1 calc R . .
H23C H 0.7779 0.5647 0.8067 0.369 Uiso 1 1 calc R . .
C24 C 0.5825(11) 0.4178(14) 0.7818(3) 0.165(5) Uani 1 1 d D . .
H24A H 0.5136 0.3975 0.7500 0.198 Uiso 1 1 calc R . .
H24B H 0.6160 0.3460 0.7822 0.198 Uiso 1 1 calc R . .
C25 C 0.3104(8) 0.4081(9) 0.8979(3) 0.081(2) Uani 1 1 d . . .
H25A H 0.2971 0.4857 0.8853 0.097 Uiso 1 1 calc R . .
H25B H 0.2196 0.3447 0.9066 0.097 Uiso 1 1 calc R . .
C26 C 0.2797(11) 0.2280(9) 0.9866(4) 0.130(4) Uani 1 1 d . . .
H26A H 0.2121 0.2196 0.9562 0.195 Uiso 1 1 calc R . .
H26B H 0.2341 0.2126 1.0204 0.195 Uiso 1 1 calc R . .
H26C H 0.3196 0.1628 0.9797 0.195 Uiso 1 1 calc R . .
C27 C 0.3964(8) 0.3698(7) 0.9924(3) 0.0741(19) Uani 1 1 d . . .
C28 C 0.4102(7) 0.4542(7) 0.9517(2) 0.0671(17) Uani 1 1 d . . .
C29 C 0.5135(8) 0.5870(7) 0.9587(3) 0.0758(19) Uani 1 1 d . . .
C30 C 0.5282(12) 0.6808(9) 0.9140(3) 0.127(4) Uani 1 1 d . . .
H30A H 0.6258 0.7271 0.9086 0.190 Uiso 1 1 calc R . .
H30B H 0.4900 0.7453 0.9251 0.190 Uiso 1 1 calc R . .
H30C H 0.4779 0.6298 0.8798 0.190 Uiso 1 1 calc R . .
C31 C 0.781(3) 0.175(2) 0.0005(13) 0.43(2) Uani 1 1 d D . .
H31A H 0.8260 0.1421 -0.0266 0.648 Uiso 1 1 d R . .
H31B H 0.7044 0.1909 -0.0178 0.648 Uiso 1 1 d R . .
H31C H 0.7448 0.1104 0.0267 0.648 Uiso 1 1 d R . .
C32 C 0.886(3) 0.309(3) 0.0321(8) 0.309(16) Uani 1 1 d D . .
H32A H 0.9308 0.3486 -0.0002 0.370 Uiso 1 1 d R . .
H32B H 0.8209 0.3510 0.0385 0.370 Uiso 1 1 d R . .
N1 N -0.1308(7) 0.2477(7) 0.8064(3) 0.0801(17) Uani 1 1 d . . .
N2 N 0.1376(8) 0.6055(6) 0.7675(3) 0.0849(18) Uani 1 1 d . . .
N3 N 0.3367(6) 0.4061(8) 0.6662(3) 0.0744(16) Uani 1 1 d . . .
O1 O -0.0227(5) 0.3032(4) 0.64517(15) 0.0647(11) Uani 1 1 d . . .
O2 O -0.1905(6) 0.2772(7) 0.5636(2) 0.1043(19) Uani 1 1 d D . .
O3 O 0.0587(7) 0.4216(4) 0.5596(2) 0.0950(17) Uani 1 1 d D . .
O4 O -0.0023(4) -0.0864(4) 0.28317(17) 0.0625(11) Uani 1 1 d . . .
O5 O 0.1196(5) 0.0866(5) 0.21666(18) 0.0906(16) Uani 1 1 d D . .
O6 O 0.2514(5) 0.0787(6) 0.3022(2) 0.0993(17) Uani 1 1 d D . .
O7 O 0.2691(4) 0.2981(5) 0.79081(16) 0.0685(12) Uani 1 1 d . . .
O8 O 0.3748(7) 0.2040(6) 0.8641(2) 0.0992(17) Uani 1 1 d D . .
O9 O 0.5181(5) 0.4300(6) 0.8344(2) 0.0972(17) Uani 1 1 d D . .
O10 O -0.1506(5) 0.2710(6) 0.7572(2) 0.0891(15) Uani 1 1 d . . .
O11 O -0.2278(7) 0.2087(8) 0.8354(3) 0.132(3) Uani 1 1 d . . .
O12 O -0.0086(5) 0.2637(6) 0.82286(19) 0.0832(14) Uani 1 1 d . . .
O13 O 0.0574(6) 0.5400(5) 0.7257(2) 0.0862(15) Uani 1 1 d . . .
O14 O 0.1884(7) 0.5413(5) 0.7959(2) 0.0948(17) Uani 1 1 d . . .
O15 O 0.1587(8) 0.7222(6) 0.7801(3) 0.132(3) Uani 1 1 d . . .
O16 O 0.3056(6) 0.4890(6) 0.6951(2) 0.0916(15) Uani 1 1 d . . .
O17 O 0.4381(6) 0.4409(7) 0.6405(3) 0.117(2) Uani 1 1 d . . .
O18 O 0.2566(5) 0.2858(5) 0.66516(18) 0.0705(12) Uani 1 1 d . . .
O19 O 0.999(2) 0.396(3) 0.0763(10) 0.474(17) Uani 1 1 d D . .
H19 H 0.9868 0.3632 0.1060 0.569 Uiso 1 1 d R . .
P1 P 0.09921(18) 0.05134(17) 0.27786(7) 0.0618(4) Uani 1 1 d . . .
P2 P -0.03981(19) 0.29664(17) 0.58443(6) 0.0574(4) Uani 1 1 d . . .
P3 P 0.36593(18) 0.33171(19) 0.84213(6) 0.0637(4) Uani 1 1 d . . .

loop_
_atom_site_aniso_label
_atom_site_aniso_U_11
_atom_site_aniso_U_22
_atom_site_aniso_U_33
_atom_site_aniso_U_23
_atom_site_aniso_U_13
_atom_site_aniso_U_12
Sm1 0.0563(2) 0.0565(2) 0.03452(16) 0.00148(12) -0.00259(12) 0.02388(14)
C1 0.074(4) 0.041(3) 0.052(3) 0.006(2) 0.013(3) 0.024(3)
C2 0.068(4) 0.043(3) 0.060(4) -0.004(3) 0.008(3) 0.014(3)
C3 0.065(4) 0.042(3) 0.053(3) -0.007(2) -0.002(3) 0.019(3)
C4 0.066(4) 0.040(3) 0.047(3) 0.001(2) -0.003(3) 0.027(3)
C5 0.057(3) 0.038(3) 0.051(3) 0.000(2) 0.006(2) 0.019(3)
C6 0.061(4) 0.044(3) 0.053(3) -0.001(2) -0.005(3) 0.024(3)
C7 0.073(4) 0.091(5) 0.069(4) -0.012(4) -0.010(3) 0.040(4)
C8 0.092(5) 0.058(4) 0.049(3) 0.008(3) 0.009(3) 0.030(3)
C9 0.083(5) 0.075(5) 0.095(6) -0.002(4) 0.031(4) -0.007(4)
C10 0.069(4) 0.076(5) 0.080(5) -0.010(4) -0.009(4) 0.023(4)
C11 0.080(4) 0.055(4) 0.048(3) 0.008(3) 0.004(3) 0.034(3)
C12 0.076(5) 0.063(4) 0.070(4) 0.001(3) 0.007(3) 0.017(4)
C13 0.26(2) 0.28(2) 0.186(15) -0.093(15) -0.076(15) 0.195(19)
C14 0.20(2) 0.43(4) 0.36(4) -0.03(3) 0.03(2) -0.11(2)
C15 0.190(10) 0.061(5) 0.064(5) 0.012(4) 0.015(5) 0.069(6)
C16 0.159(10) 0.065(5) 0.116(7) 0.002(5) -0.030(7) 0.049(6)
C17 0.136(8) 0.105(7) 0.074(5) 0.009(5) -0.004(5) 0.040(6)
C18 0.226(14) 0.181(12) 0.060(6) 0.022(7) 0.014(7) 0.010(11)
C19 0.093(9) 0.28(2) 0.42(3) -0.05(2) 0.061(15) 0.055(12)
C20 0.112(11) 0.27(2) 0.33(3) -0.058(19) 0.020(14) 0.047(12)
C21 0.254(18) 0.144(12) 0.205(16) 0.047(11) 0.045(14) 0.095(12)
C22 0.160(11) 0.152(11) 0.191(14) 0.013(10) 0.020(10) 0.085(10)
C23 0.224(17) 0.25(2) 0.28(2) 0.130(18) 0.145(17) 0.080(16)
C24 0.096(8) 0.226(15) 0.138(11) 0.049(10) 0.002(7) 0.025(9)
C25 0.082(5) 0.113(6) 0.053(4) -0.011(4) -0.011(3) 0.049(4)
C26 0.151(9) 0.104(7) 0.078(6) -0.007(5) 0.014(6) -0.008(6)
C27 0.088(5) 0.073(4) 0.042(3) -0.001(3) 0.007(3) 0.011(4)
C28 0.065(4) 0.094(5) 0.040(3) -0.010(3) -0.008(3) 0.034(4)
C29 0.101(5) 0.076(5) 0.045(3) 0.007(3) 0.000(3) 0.030(4)
C30 0.209(11) 0.088(6) 0.061(5) 0.021(4) -0.008(6) 0.037(7)
C31 0.53(5) 0.24(3) 0.37(4) 0.10(3) 0.17(4) -0.05(3)
C32 0.48(5) 0.33(4) 0.098(12) 0.038(17) -0.009(19) 0.14(4)
N1 0.084(5) 0.088(4) 0.071(4) 0.000(3) 0.024(4) 0.036(4)
N2 0.123(5) 0.067(4) 0.065(4) -0.004(3) -0.009(4) 0.042(4)
N3 0.054(3) 0.094(5) 0.064(4) 0.019(3) 0.006(3) 0.016(3)
O1 0.081(3) 0.081(3) 0.039(2) 0.0032(19) -0.0053(19) 0.041(2)
O2 0.120(4) 0.156(5) 0.067(3) -0.032(3) -0.037(3) 0.100(4)
O3 0.173(5) 0.054(3) 0.070(3) 0.007(2) 0.043(3) 0.053(3)
O4 0.074(3) 0.055(2) 0.059(2) 0.0000(19) 0.006(2) 0.027(2)
O5 0.107(4) 0.092(4) 0.054(3) 0.001(2) 0.023(3) 0.018(3)
O6 0.070(3) 0.106(4) 0.102(4) -0.019(3) 0.004(3) 0.019(3)
O7 0.069(3) 0.098(3) 0.044(2) -0.004(2) -0.0110(19) 0.043(2)
O8 0.138(5) 0.122(5) 0.062(3) 0.010(3) -0.004(3) 0.079(4)
O9 0.067(3) 0.137(5) 0.072(3) -0.012(3) 0.007(3) 0.027(3)
O10 0.075(3) 0.125(5) 0.081(4) 0.011(3) 0.007(3) 0.054(3)
O11 0.107(5) 0.186(7) 0.112(5) 0.025(5) 0.063(4) 0.060(5)
O12 0.074(3) 0.122(4) 0.054(3) 0.008(3) 0.012(2) 0.039(3)
O13 0.120(4) 0.080(3) 0.071(3) -0.008(3) -0.019(3) 0.059(3)
O14 0.147(5) 0.083(3) 0.058(3) -0.010(3) -0.024(3) 0.058(4)
O15 0.190(7) 0.068(4) 0.135(6) -0.022(4) -0.026(5) 0.060(4)
O16 0.092(4) 0.074(3) 0.093(4) 0.015(3) 0.017(3) 0.015(3)
O17 0.073(4) 0.146(6) 0.106(5) 0.027(4) 0.033(3) 0.012(4)
O18 0.068(3) 0.083(3) 0.056(3) 0.009(2) 0.013(2) 0.024(3)
O19 0.65(5) 0.57(5) 0.35(3) 0.16(3) 0.09(3) 0.37(4)
P1 0.0699(11) 0.0615(10) 0.0477(9) -0.0019(7) 0.0097(7) 0.0201(8)
P2 0.0838(11) 0.0644(10) 0.0361(7) 0.0023(7) -0.0033(7) 0.0441(9)
P3 0.0592(10) 0.0903(12) 0.0431(8) -0.0001(8) -0.0077(7) 0.0341(9)

loop_
_atom_type_symbol
_atom_type_description
_atom_type_scat_dispersion_real
_atom_type_scat_dispersion_imag
_atom_type_scat_source
C C 0.0033 0.0016 'International Tables Vol C Tables 4.2.6.8 and 6.1.1.4'
H H 0.0000 0.0000 'International Tables Vol C Tables 4.2.6.8 and 6.1.1.4'
N N 0.0061 0.0033 'International Tables Vol C Tables 4.2.6.8 and 6.1.1.4'
O O 0.0106 0.0060 'International Tables Vol C Tables 4.2.6.8 and 6.1.1.4'
Sm Sm -0.1638 3.4418 'International Tables Vol C Tables 4.2.6.8 and 6.1.1.4'
P P 0.1023 0.0942 'International Tables Vol C Tables 4.2.6.8 and 6.1.1.4'

loop_
_geom_angle_atom_site_label_1
_geom_angle_atom_site_label_2
_geom_angle_atom_site_label_3
_geom_angle
_geom_angle_site_symmetry_1
_geom_angle_site_symmetry_3
_geom_angle_publ_flag
O7 Sm1 O1 150.97(16) . . ?
O7 Sm1 O4 84.24(16) . 2_556 ?
O1 Sm1 O4 81.92(15) . 2_556 ?
O7 Sm1 O16 81.71(18) . . ?
O1 Sm1 O16 86.64(17) . . ?
O4 Sm1 O16 127.40(18) 2_556 . ?
O7 Sm1 O12 74.02(16) . . ?
O1 Sm1 O12 127.74(16) . . ?
O4 Sm1 O12 79.76(16) 2_556 . ?
O16 Sm1 O12 141.54(19) . . ?
O7 Sm1 O10 123.90(16) . . ?
O1 Sm1 O10 78.48(17) . . ?
O4 Sm1 O10 80.00(17) 2_556 . ?
O16 Sm1 O10 146.8(2) . . ?
O12 Sm1 O10 50.34(17) . . ?
O7 Sm1 O14 78.33(17) . . ?
O1 Sm1 O14 122.70(16) . . ?
O4 Sm1 O14 152.29(16) 2_556 . ?
O16 Sm1 O14 71.3(2) . . ?
O12 Sm1 O14 74.85(19) . . ?
O10 Sm1 O14 92.0(2) . . ?
O7 Sm1 O13 126.69(17) . . ?
O1 Sm1 O13 73.69(15) . . ?
O4 Sm1 O13 147.71(17) 2_556 . ?
O16 Sm1 O13 72.6(2) . . ?
O12 Sm1 O13 98.60(18) . . ?
O10 Sm1 O13 74.71(19) . . ?
O14 Sm1 O13 49.56(16) . . ?
O7 Sm1 O18 76.62(14) . . ?
O1 Sm1 O18 75.53(15) . . ?
O4 Sm1 O18 77.46(15) 2_556 . ?
O16 Sm1 O18 49.99(18) . . ?
O12 Sm1 O18 144.27(17) . . ?
O10 Sm1 O18 147.56(18) . . ?
O14 Sm1 O18 118.36(19) . . ?
O13 Sm1 O18 115.26(17) . . ?
O7 Sm1 N1 98.81(18) . . ?
O1 Sm1 N1 103.16(18) . . ?
O4 Sm1 N1 78.27(16) 2_556 . ?
O16 Sm1 N1 154.0(2) . . ?
O12 Sm1 N1 25.08(16) . . ?
O10 Sm1 N1 25.27(17) . . ?
O14 Sm1 N1 83.3(2) . . ?
O13 Sm1 N1 86.90(19) . . ?
O18 Sm1 N1 155.63(18) . . ?
O7 Sm1 N3 77.37(16) . . ?
O1 Sm1 N3 80.84(15) . . ?
O4 Sm1 N3 102.32(18) 2_556 . ?
O16 Sm1 N3 25.09(18) . . ?
O12 Sm1 N3 150.96(17) . . ?
O10 Sm1 N3 158.65(17) . . ?
O14 Sm1 N3 94.7(2) . . ?
O13 Sm1 N3 94.5(2) . . ?
O18 Sm1 N3 24.92(17) . . ?
N1 Sm1 N3 176.01(18) . . ?
O7 Sm1 N2 102.14(18) . . ?
O1 Sm1 N2 98.11(16) . . ?
O4 Sm1 N2 163.84(18) 2_556 . ?
O16 Sm1 N2 68.6(2) . . ?
O12 Sm1 N2 87.69(18) . . ?
O10 Sm1 N2 84.2(2) . . ?
O14 Sm1 N2 24.71(15) . . ?
O13 Sm1 N2 24.93(16) . . ?
O18 Sm1 N2 118.32(18) . . ?
N1 Sm1 N2 86.04(19) . . ?
N3 Sm1 N2 93.6(2) . . ?
C6 C1 C2 120.4(5) . . ?
C6 C1 C8 119.7(5) . . ?
C2 C1 C8 119.9(6) . . ?
C3 C2 C1 119.6(6) . . ?
C3 C2 C9 119.2(6) . . ?
C1 C2 C9 121.1(6) . . ?
C4 C3 C2 119.9(5) . . ?
C4 C3 C10 122.1(5) . . ?
C2 C3 C10 118.0(6) . . ?
C5 C4 C3 120.5(5) . . ?
C5 C4 C11 119.8(5) . . ?
C3 C4 C11 119.7(5) . . ?
C4 C5 C6 120.0(5) . . ?
C4 C5 C12 120.6(5) . . ?
C6 C5 C12 119.4(5) . . ?
C1 C6 C5 119.5(5) . . ?
C1 C6 C7 119.8(5) . . ?
C5 C6 C7 120.7(6) . . ?
C6 C7 H7A 109.5 . . ?
C6 C7 H7B 109.5 . . ?
H7A C7 H7B 109.5 . . ?
C6 C7 H7C 109.5 . . ?
H7A C7 H7C 109.5 . . ?
H7B C7 H7C 109.5 . . ?
C1 C8 P1 116.7(4) . . ?
C1 C8 H8A 108.1 . . ?
P1 C8 H8A 108.1 . . ?
C1 C8 H8B 108.1 . . ?
P1 C8 H8B 108.1 . . ?
H8A C8 H8B 107.3 . . ?
C2 C9 H9A 109.5 . . ?
C2 C9 H9B 109.5 . . ?
H9A C9 H9B 109.5 . . ?
C2 C9 H9C 109.5 . . ?
H9A C9 H9C 109.5 . . ?
H9B C9 H9C 109.5 . . ?
C3 C10 H10A 109.5 . . ?
C3 C10 H10B 109.5 . . ?
H10A C10 H10B 109.5 . . ?
C3 C10 H10C 109.5 . . ?
H10A C10 H10C 109.5 . . ?
H10B C10 H10C 109.5 . . ?
C4 C11 P2 116.6(4) . . ?
C4 C11 H11A 108.1 . . ?
P2 C11 H11A 108.1 . . ?
C4 C11 H11B 108.1 . . ?
P2 C11 H11B 108.1 . . ?
H11A C11 H11B 107.3 . . ?
C5 C12 H12A 109.5 . . ?
C5 C12 H12B 109.5 . . ?
H12A C12 H12B 109.5 . . ?
C5 C12 H12C 109.5 . . ?
H12A C12 H12C 109.5 . . ?
H12B C12 H12C 109.5 . . ?
O2 C13 C14 91.3(13) . . ?
O2 C13 H13A 113.4 . . ?
C14 C13 H13A 113.4 . . ?
O2 C13 H13B 113.4 . . ?
C14 C13 H13B 113.4 . . ?
H13A C13 H13B 110.7 . . ?
C13 C14 H14A 110.1 . . ?
C13 C14 H14B 108.1 . . ?
H14A C14 H14B 109.5 . . ?
C13 C14 H14C 110.2 . . ?
H14A C14 H14C 109.5 . . ?
H14B C14 H14C 109.5 . . ?
O3 C15 C16 105.2(6) . . ?
O3 C15 H15A 110.7 . . ?
C16 C15 H15A 110.7 . . ?
O3 C15 H15B 110.7 . . ?
C16 C15 H15B 110.7 . . ?
H15A C15 H15B 108.8 . . ?
C15 C16 H16A 109.5 . . ?
C15 C16 H16B 109.5 . . ?
H16A C16 H16B 109.5 . . ?
C15 C16 H16C 109.5 . . ?
H16A C16 H16C 109.5 . . ?
H16B C16 H16C 109.5 . . ?
O5 C17 C18 102.7(6) . . ?
O5 C17 H17A 111.2 . . ?
C18 C17 H17A 111.2 . . ?
O5 C17 H17B 111.2 . . ?
C18 C17 H17B 111.2 . . ?
H17A C17 H17B 109.1 . . ?
C17 C18 H18A 109.5 . . ?
C17 C18 H18B 109.5 . . ?
H18A C18 H18B 109.5 . . ?
C17 C18 H18C 109.5 . . ?
H18A C18 H18C 109.5 . . ?
H18B C18 H18C 109.5 . . ?
O6 C19 C20 101.2(9) . . ?
O6 C19 H19A 112.3 . . ?
C20 C19 H19A 111.6 . . ?
O6 C19 H19B 111.0 . . ?
C20 C19 H19B 111.4 . . ?
H19A C19 H19B 109.2 . . ?
C19 C20 H20A 109.5 . . ?
C19 C20 H20B 109.5 . . ?
H20A C20 H20B 109.5 . . ?
C19 C20 H20C 109.5 . . ?
H20A C20 H20C 109.5 . . ?
H20B C20 H20C 109.5 . . ?
C22 C21 H21A 109.5 . . ?
C22 C21 H21B 109.5 . . ?
H21A C21 H21B 109.5 . . ?
C22 C21 H21C 109.5 . . ?
H21A C21 H21C 109.5 . . ?
H21B C21 H21C 109.5 . . ?
O8 C22 C21 108.8(9) . . ?
O8 C22 H22A 109.9 . . ?
C21 C22 H22A 109.9 . . ?
O8 C22 H22B 109.9 . . ?
C21 C22 H22B 109.9 . . ?
H22A C22 H22B 108.3 . . ?
C24 C23 H23A 109.5 . . ?
C24 C23 H23B 109.5 . . ?
H23A C23 H23B 109.5 . . ?
C24 C23 H23C 109.5 . . ?
H23A C23 H23C 109.5 . . ?
H23B C23 H23C 109.5 . . ?
O9 C24 C23 107.2(9) . . ?
O9 C24 H24A 110.3 . . ?
C23 C24 H24A 110.3 . . ?
O9 C24 H24B 110.3 . . ?
C23 C24 H24B 110.3 . . ?
H24A C24 H24B 108.5 . . ?
C28 C25 P3 115.9(5) . . ?
C28 C25 H25A 108.3 . . ?
P3 C25 H25A 108.3 . . ?
C28 C25 H25B 108.3 . . ?
P3 C25 H25B 108.3 . . ?
H25A C25 H25B 107.4 . . ?
C27 C26 H26A 109.5 . . ?
C27 C26 H26B 109.5 . . ?
H26A C26 H26B 109.5 . . ?
C27 C26 H26C 109.5 . . ?
H26A C26 H26C 109.5 . . ?
H26B C26 H26C 109.5 . . ?
C28 C27 C29 120.4(6) . 2_667 ?
C28 C27 C26 121.3(7) . . ?
C29 C27 C26 118.3(7) 2_667 . ?
C27 C28 C29 120.8(6) . . ?
C27 C28 C25 120.8(7) . . ?
C29 C28 C25 118.3(6) . . ?
C27 C29 C28 118.8(6) 2_667 . ?
C27 C29 C30 120.3(7) 2_667 . ?
C28 C29 C30 120.9(7) . . ?
C29 C30 H30A 109.5 . . ?
C29 C30 H30B 109.5 . . ?
H30A C30 H30B 109.5 . . ?
C29 C30 H30C 109.5 . . ?
H30A C30 H30C 109.5 . . ?
H30B C30 H30C 109.5 . . ?
C32 C31 H31A 110.3 . . ?
C32 C31 H31B 109.3 . . ?
H31A C31 H31B 109.5 . . ?
C32 C31 H31C 108.8 . . ?
H31A C31 H31C 109.5 . . ?
H31B C31 H31C 109.5 . . ?
O19 C32 C31 156(3) . . ?
O19 C32 H32A 98.2 . . ?
C31 C32 H32A 96.5 . . ?
O19 C32 H32B 96.6 . . ?
C31 C32 H32B 97.9 . . ?
H32A C32 H32B 103.6 . . ?
O11 N1 O12 122.7(7) . . ?
O11 N1 O10 120.7(7) . . ?
O12 N1 O10 116.6(6) . . ?
O11 N1 Sm1 176.6(6) . . ?
O12 N1 Sm1 58.2(3) . . ?
O10 N1 Sm1 58.4(3) . . ?
O15 N2 O14 123.1(7) . . ?
O15 N2 O13 121.3(7) . . ?
O14 N2 O13 115.5(6) . . ?
O15 N2 Sm1 177.2(6) . . ?
O14 N2 Sm1 57.5(3) . . ?
O13 N2 Sm1 58.3(3) . . ?
O17 N3 O18 121.5(8) . . ?
O17 N3 O16 121.9(7) . . ?
O18 N3 O16 116.7(6) . . ?
O17 N3 Sm1 177.8(5) . . ?
O18 N3 Sm1 59.7(3) . . ?
O16 N3 Sm1 57.0(3) . . ?
P2 O1 Sm1 156.6(3) . . ?
C13 O2 P2 125.6(7) . . ?
C15 O3 P2 123.7(5) . . ?
P1 O4 Sm1 155.0(3) . 2_556 ?
C17 O5 P1 122.0(4) . . ?
C19 O6 P1 117.5(7) . . ?
P3 O7 Sm1 152.7(3) . . ?
C22 O8 P3 123.3(6) . . ?
C24 O9 P3 120.4(6) . . ?
N1 O10 Sm1 96.3(4) . . ?
N1 O12 Sm1 96.7(4) . . ?
N2 O13 Sm1 96.8(4) . . ?
N2 O14 Sm1 97.8(4) . . ?
N3 O16 Sm1 97.9(4) . . ?
N3 O18 Sm1 95.4(4) . . ?
C32 O19 H19 110.2 . . ?
O4 P1 O6 113.2(3) . . ?
O4 P1 O5 114.4(3) . . ?
O6 P1 O5 102.8(3) . . ?
O4 P1 C8 113.7(3) . . ?
O6 P1 C8 105.5(3) . . ?
O5 P1 C8 106.2(3) . . ?
O1 P2 O3 114.9(3) . . ?
O1 P2 O2 111.1(3) . . ?
O3 P2 O2 106.1(4) . . ?
O1 P2 C11 113.2(3) . . ?
O3 P2 C11 104.0(3) . . ?
O2 P2 C11 106.9(3) . . ?
O7 P3 O8 111.6(3) . . ?
O7 P3 O9 113.3(3) . . ?
O8 P3 O9 107.3(3) . . ?
O7 P3 C25 112.7(3) . . ?
O8 P3 C25 105.1(3) . . ?
O9 P3 C25 106.3(3) . . ?

loop_
_geom_bond_atom_site_label_1
_geom_bond_atom_site_label_2
_geom_bond_distance
_geom_bond_site_symmetry_2
_geom_bond_publ_flag
Sm1 O7 2.337(4) . ?
Sm1 O1 2.341(4) . ?
Sm1 O4 2.382(4) 2_556 ?
Sm1 O16 2.479(5) . ?
Sm1 O12 2.503(4) . ?
Sm1 O10 2.506(5) . ?
Sm1 O14 2.508(5) . ?
Sm1 O13 2.524(5) . ?
Sm1 O18 2.539(4) . ?
Sm1 N1 2.924(6) . ?
Sm1 N3 2.927(6) . ?
Sm1 N2 2.945(6) . ?
C1 C6 1.395(8) . ?
C1 C2 1.411(8) . ?
C1 C8 1.527(8) . ?
C2 C3 1.403(8) . ?
C2 C9 1.506(9) . ?
C3 C4 1.398(8) . ?
C3 C10 1.522(8) . ?
C4 C5 1.394(8) . ?
C4 C11 1.528(8) . ?
C5 C6 1.413(8) . ?
C5 C12 1.496(8) . ?
C6 C7 1.505(8) . ?
C7 H7A 0.9600 . ?
C7 H7B 0.9600 . ?
C7 H7C 0.9600 . ?
C8 P1 1.776(7) . ?
C8 H8A 0.9700 . ?
C8 H8B 0.9700 . ?
C9 H9A 0.9600 . ?
C9 H9B 0.9600 . ?
C9 H9C 0.9600 . ?
C10 H10A 0.9600 . ?
C10 H10B 0.9600 . ?
C10 H10C 0.9600 . ?
C11 P2 1.779(6) . ?
C11 H11A 0.9700 . ?
C11 H11B 0.9700 . ?
C12 H12A 0.9600 . ?
C12 H12B 0.9600 . ?
C12 H12C 0.9600 . ?
C13 O2 1.498(5) . ?
C13 C14 1.527(5) . ?
C13 H13A 0.9700 . ?
C13 H13B 0.9700 . ?
C14 H14A 0.9600 . ?
C14 H14B 0.9600 . ?
C14 H14C 0.9600 . ?
C15 O3 1.492(4) . ?
C15 C16 1.532(5) . ?
C15 H15A 0.9700 . ?
C15 H15B 0.9700 . ?
C16 H16A 0.9600 . ?
C16 H16B 0.9600 . ?
C16 H16C 0.9600 . ?
C17 O5 1.479(5) . ?
C17 C18 1.534(5) . ?
C17 H17A 0.9700 . ?
C17 H17B 0.9700 . ?
C18 H18A 0.9600 . ?
C18 H18B 0.9600 . ?
C18 H18C 0.9600 . ?
C19 O6 1.499(5) . ?
C19 C20 1.518(5) . ?
C19 H19A 0.9700 . ?
C19 H19B 0.9700 . ?
C20 H20A 0.9600 . ?
C20 H20B 0.9600 . ?
C20 H20C 0.9600 . ?
C21 C22 1.529(5) . ?
C21 H21A 0.9600 . ?
C21 H21B 0.9600 . ?
C21 H21C 0.9600 . ?
C22 O8 1.495(5) . ?
C22 H22A 0.9700 . ?
C22 H22B 0.9700 . ?
C23 C24 1.522(5) . ?
C23 H23A 0.9600 . ?
C23 H23B 0.9600 . ?
C23 H23C 0.9600 . ?
C24 O9 1.493(5) . ?
C24 H24A 0.9700 . ?
C24 H24B 0.9700 . ?
C25 C28 1.539(8) . ?
C25 P3 1.775(7) . ?
C25 H25A 0.9700 . ?
C25 H25B 0.9700 . ?
C26 C27 1.531(11) . ?
C26 H26A 0.9600 . ?
C26 H26B 0.9600 . ?
C26 H26C 0.9600 . ?
C27 C28 1.365(9) . ?
C27 C29 1.395(9) 2_667 ?
C28 C29 1.410(10) . ?
C29 C27 1.395(9) 2_667 ?
C29 C30 1.509(10) . ?
C30 H30A 0.9600 . ?
C30 H30B 0.9600 . ?
C30 H30C 0.9600 . ?
C31 C32 1.544(5) . ?
C31 H31A 0.9600 . ?
C31 H31B 0.9600 . ?
C31 H31C 0.9600 . ?
C32 O19 1.505(5) . ?
C32 H32A 0.9700 . ?
C32 H32B 0.9700 . ?
N1 O11 1.215(8) . ?
N1 O12 1.248(8) . ?
N1 O10 1.256(8) . ?
N2 O15 1.209(8) . ?
N2 O14 1.242(7) . ?
N2 O13 1.250(7) . ?
N3 O17 1.197(7) . ?
N3 O18 1.239(8) . ?
N3 O16 1.253(8) . ?
O1 P2 1.463(4) . ?
O2 P2 1.542(5) . ?
O3 P2 1.530(5) . ?
O4 P1 1.472(4) . ?
O4 Sm1 2.382(4) 2_556 ?
O5 P1 1.560(5) . ?
O6 P1 1.559(6) . ?
O7 P3 1.480(4) . ?
O8 P3 1.551(6) . ?
O9 P3 1.552(5) . ?
O19 H19 0.8200 . ?

loop_
_geom_torsion_atom_site_label_1
_geom_torsion_atom_site_label_2
_geom_torsion_atom_site_label_3
_geom_torsion_atom_site_label_4
_geom_torsion
_geom_torsion_site_symmetry_1
_geom_torsion_site_symmetry_2
_geom_torsion_site_symmetry_3
_geom_torsion_site_symmetry_4
_geom_torsion_publ_flag
C6 C1 C2 C3 0.1(9) . . . . ?
C8 C1 C2 C3 179.0(5) . . . . ?
C6 C1 C2 C9 -178.6(6) . . . . ?
C8 C1 C2 C9 0.3(9) . . . . ?
C1 C2 C3 C4 -0.7(9) . . . . ?
C9 C2 C3 C4 178.0(6) . . . . ?
C1 C2 C3 C10 -179.0(6) . . . . ?
C9 C2 C3 C10 -0.3(9) . . . . ?
C2 C3 C4 C5 0.6(8) . . . . ?
C10 C3 C4 C5 178.8(5) . . . . ?
C2 C3 C4 C11 -179.8(5) . . . . ?
C10 C3 C4 C11 -1.5(8) . . . . ?
C3 C4 C5 C6 0.1(8) . . . . ?
C11 C4 C5 C6 -179.5(5) . . . . ?
C3 C4 C5 C12 -179.7(5) . . . . ?
C11 C4 C5 C12 0.7(8) . . . . ?
C2 C1 C6 C5 0.6(8) . . . . ?
C8 C1 C6 C5 -178.3(5) . . . . ?
C2 C1 C6 C7 178.3(6) . . . . ?
C8 C1 C6 C7 -0.6(8) . . . . ?
C4 C5 C6 C1 -0.7(8) . . . . ?
C12 C5 C6 C1 179.1(5) . . . . ?
C4 C5 C6 C7 -178.4(5) . . . . ?
C12 C5 C6 C7 1.4(8) . . . . ?
C6 C1 C8 P1 -91.1(7) . . . . ?
C2 C1 C8 P1 89.9(6) . . . . ?
C5 C4 C11 P2 -92.9(6) . . . . ?
C3 C4 C11 P2 87.5(6) . . . . ?
C29 C27 C28 C29 -1.3(13) 2_667 . . . ?
C26 C27 C28 C29 176.7(8) . . . . ?
C29 C27 C28 C25 -179.3(7) 2_667 . . . ?
C26 C27 C28 C25 -1.3(11) . . . . ?
P3 C25 C28 C27 -90.8(8) . . . . ?
P3 C25 C28 C29 91.2(8) . . . . ?
C27 C28 C29 C27 1.3(12) . . . 2_667 ?
C25 C28 C29 C27 179.4(6) . . . 2_667 ?
C27 C28 C29 C30 -179.4(8) . . . . ?
C25 C28 C29 C30 -1.3(11) . . . . ?
O7 Sm1 N1 O11 -98(11) . . . . ?
O1 Sm1 N1 O11 63(11) . . . . ?
O4 Sm1 N1 O11 -16(11) 2_556 . . . ?
O16 Sm1 N1 O11 173(10) . . . . ?
O12 Sm1 N1 O11 -107(11) . . . . ?
O10 Sm1 N1 O11 75(11) . . . . ?
O14 Sm1 N1 O11 -175(11) . . . . ?
O13 Sm1 N1 O11 135(11) . . . . ?
O18 Sm1 N1 O11 -21(11) . . . . ?
N3 Sm1 N1 O11 -115(10) . . . . ?
N2 Sm1 N1 O11 160(11) . . . . ?
O7 Sm1 N1 O12 8.7(4) . . . . ?
O1 Sm1 N1 O12 169.6(4) . . . . ?
O4 Sm1 N1 O12 90.9(4) 2_556 . . . ?
O16 Sm1 N1 O12 -80.4(6) . . . . ?
O10 Sm1 N1 O12 -177.7(7) . . . . ?
O14 Sm1 N1 O12 -68.3(4) . . . . ?
O13 Sm1 N1 O12 -118.0(4) . . . . ?
O18 Sm1 N1 O12 85.7(6) . . . . ?
N3 Sm1 N1 O12 -8(3) . . . . ?
N2 Sm1 N1 O12 -93.0(4) . . . . ?
O7 Sm1 N1 O10 -173.6(4) . . . . ?
O1 Sm1 N1 O10 -12.7(5) . . . . ?
O4 Sm1 N1 O10 -91.4(4) 2_556 . . . ?
O16 Sm1 N1 O10 97.3(6) . . . . ?
O12 Sm1 N1 O10 177.7(7) . . . . ?
O14 Sm1 N1 O10 109.4(4) . . . . ?
O13 Sm1 N1 O10 59.8(4) . . . . ?
O18 Sm1 N1 O10 -96.6(6) . . . . ?
N3 Sm1 N1 O10 170(3) . . . . ?
N2 Sm1 N1 O10 84.7(4) . . . . ?
O7 Sm1 N2 O15 88(12) . . . . ?
O1 Sm1 N2 O15 -71(12) . . . . ?
O4 Sm1 N2 O15 -160(12) 2_556 . . . ?
O16 Sm1 N2 O15 12(12) . . . . ?
O12 Sm1 N2 O15 161(12) . . . . ?
O10 Sm1 N2 O15 -148(12) . . . . ?
O14 Sm1 N2 O15 104(12) . . . . ?
O13 Sm1 N2 O15 -82(12) . . . . ?
O18 Sm1 N2 O15 7(12) . . . . ?
N1 Sm1 N2 O15 -173(12) . . . . ?
N3 Sm1 N2 O15 11(12) . . . . ?
O7 Sm1 N2 O14 -15.7(5) . . . . ?
O1 Sm1 N2 O14 -174.8(5) . . . . ?
O4 Sm1 N2 O14 96.3(7) 2_556 . . . ?
O16 Sm1 N2 O14 -91.6(5) . . . . ?
O12 Sm1 N2 O14 57.4(5) . . . . ?
O10 Sm1 N2 O14 107.8(5) . . . . ?
O13 Sm1 N2 O14 173.6(8) . . . . ?
O18 Sm1 N2 O14 -96.9(5) . . . . ?
N1 Sm1 N2 O14 82.5(5) . . . . ?
N3 Sm1 N2 O14 -93.5(5) . . . . ?
O7 Sm1 N2 O13 170.7(4) . . . . ?
O1 Sm1 N2 O13 11.6(5) . . . . ?
O4 Sm1 N2 O13 -77.4(7) 2_556 . . . ?
O16 Sm1 N2 O13 94.7(5) . . . . ?
O12 Sm1 N2 O13 -116.2(5) . . . . ?
O10 Sm1 N2 O13 -65.8(5) . . . . ?
O14 Sm1 N2 O13 -173.6(8) . . . . ?
O18 Sm1 N2 O13 89.5(5) . . . . ?
N1 Sm1 N2 O13 -91.1(5) . . . . ?
N3 Sm1 N2 O13 92.8(5) . . . . ?
O7 Sm1 N3 O17 -37(16) . . . . ?
O1 Sm1 N3 O17 162(16) . . . . ?
O4 Sm1 N3 O17 -119(16) 2_556 . . . ?
O16 Sm1 N3 O17 60(16) . . . . ?
O12 Sm1 N3 O17 -27(17) . . . . ?
O10 Sm1 N3 O17 147(16) . . . . ?
O14 Sm1 N3 O17 40(16) . . . . ?
O13 Sm1 N3 O17 89(16) . . . . ?
O18 Sm1 N3 O17 -123(16) . . . . ?
N1 Sm1 N3 O17 -21(18) . . . . ?
N2 Sm1 N3 O17 64(16) . . . . ?
O7 Sm1 N3 O18 85.4(4) . . . . ?
O1 Sm1 N3 O18 -75.3(4) . . . . ?
O4 Sm1 N3 O18 4.3(4) 2_556 . . . ?
O16 Sm1 N3 O18 -177.1(6) . . . . ?
O12 Sm1 N3 O18 95.3(5) . . . . ?
O10 Sm1 N3 O18 -89.8(7) . . . . ?
O14 Sm1 N3 O18 162.3(4) . . . . ?
O13 Sm1 N3 O18 -148.0(4) . . . . ?
N1 Sm1 N3 O18 102(3) . . . . ?
N2 Sm1 N3 O18 -173.0(4) . . . . ?
O7 Sm1 N3 O16 -97.5(4) . . . . ?
O1 Sm1 N3 O16 101.8(4) . . . . ?
O4 Sm1 N3 O16 -178.6(4) 2_556 . . . ?
O12 Sm1 N3 O16 -87.6(6) . . . . ?
O10 Sm1 N3 O16 87.4(7) . . . . ?
O14 Sm1 N3 O16 -20.6(4) . . . . ?
O13 Sm1 N3 O16 29.1(4) . . . . ?
O18 Sm1 N3 O16 177.1(6) . . . . ?
N1 Sm1 N3 O16 -81(3) . . . . ?
N2 Sm1 N3 O16 4.2(4) . . . . ?
O7 Sm1 O1 P2 -30.9(9) . . . . ?
O4 Sm1 O1 P2 -93.3(7) 2_556 . . . ?
O16 Sm1 O1 P2 35.3(7) . . . . ?
O12 Sm1 O1 P2 -163.6(6) . . . . ?
O10 Sm1 O1 P2 -174.6(7) . . . . ?
O14 Sm1 O1 P2 100.5(7) . . . . ?
O13 Sm1 O1 P2 108.1(7) . . . . ?
O18 Sm1 O1 P2 -14.2(7) . . . . ?
N1 Sm1 O1 P2 -169.1(7) . . . . ?
N3 Sm1 O1 P2 10.7(7) . . . . ?
N2 Sm1 O1 P2 103.1(7) . . . . ?
C14 C13 O2 P2 -111.0(14) . . . . ?
C16 C15 O3 P2 143.1(6) . . . . ?
C18 C17 O5 P1 -158.0(7) . . . . ?
C20 C19 O6 P1 157.3(11) . . . . ?
O1 Sm1 O7 P3 157.9(5) . . . . ?
O4 Sm1 O7 P3 -140.3(6) 2_556 . . . ?
O16 Sm1 O7 P3 90.5(6) . . . . ?
O12 Sm1 O7 P3 -59.4(6) . . . . ?
O10 Sm1 O7 P3 -66.5(7) . . . . ?
O14 Sm1 O7 P3 18.0(6) . . . . ?
O13 Sm1 O7 P3 29.5(7) . . . . ?
O18 Sm1 O7 P3 141.2(7) . . . . ?
N1 Sm1 O7 P3 -63.2(7) . . . . ?
N3 Sm1 O7 P3 115.6(7) . . . . ?
N2 Sm1 O7 P3 24.6(7) . . . . ?
C21 C22 O8 P3 176.3(9) . . . . ?
C23 C24 O9 P3 160.2(9) . . . . ?
O11 N1 O10 Sm1 -176.2(7) . . . . ?
O12 N1 O10 Sm1 2.2(7) . . . . ?
O7 Sm1 O10 N1 7.6(5) . . . . ?
O1 Sm1 O10 N1 167.4(5) . . . . ?
O4 Sm1 O10 N1 83.7(4) 2_556 . . . ?
O16 Sm1 O10 N1 -127.5(5) . . . . ?
O12 Sm1 O10 N1 -1.3(4) . . . . ?
O14 Sm1 O10 N1 -69.6(4) . . . . ?
O13 Sm1 O10 N1 -116.6(5) . . . . ?
O18 Sm1 O10 N1 130.2(4) . . . . ?
N3 Sm1 O10 N1 -178.1(5) . . . . ?
N2 Sm1 O10 N1 -93.1(4) . . . . ?
O11 N1 O12 Sm1 176.1(7) . . . . ?
O10 N1 O12 Sm1 -2.2(7) . . . . ?
O7 Sm1 O12 N1 -171.1(5) . . . . ?
O1 Sm1 O12 N1 -12.9(5) . . . . ?
O4 Sm1 O12 N1 -84.2(4) 2_556 . . . ?
O16 Sm1 O12 N1 135.9(4) . . . . ?
O10 Sm1 O12 N1 1.3(4) . . . . ?
O14 Sm1 O12 N1 107.0(4) . . . . ?
O13 Sm1 O12 N1 63.1(4) . . . . ?
O18 Sm1 O12 N1 -135.2(4) . . . . ?
N3 Sm1 O12 N1 178.9(4) . . . . ?
N2 Sm1 O12 N1 85.6(4) . . . . ?
O15 N2 O13 Sm1 176.8(7) . . . . ?
O14 N2 O13 Sm1 -5.9(7) . . . . ?
O7 Sm1 O13 N2 -11.4(5) . . . . ?
O1 Sm1 O13 N2 -168.0(5) . . . . ?
O4 Sm1 O13 N2 149.5(4) 2_556 . . . ?
O16 Sm1 O13 N2 -76.5(5) . . . . ?
O12 Sm1 O13 N2 65.0(5) . . . . ?
O10 Sm1 O13 N2 109.8(5) . . . . ?
O14 Sm1 O13 N2 3.5(4) . . . . ?
O18 Sm1 O13 N2 -103.3(4) . . . . ?
N1 Sm1 O13 N2 87.3(5) . . . . ?
N3 Sm1 O13 N2 -88.9(5) . . . . ?
O15 N2 O14 Sm1 -176.8(8) . . . . ?
O13 N2 O14 Sm1 6.0(7) . . . . ?
O7 Sm1 O14 N2 164.4(5) . . . . ?
O1 Sm1 O14 N2 6.2(6) . . . . ?
O4 Sm1 O14 N2 -143.5(4) 2_556 . . . ?
O16 Sm1 O14 N2 79.3(5) . . . . ?
O12 Sm1 O14 N2 -119.3(5) . . . . ?
O10 Sm1 O14 N2 -71.4(5) . . . . ?
O13 Sm1 O14 N2 -3.5(4) . . . . ?
O18 Sm1 O14 N2 96.7(5) . . . . ?
N1 Sm1 O14 N2 -95.2(5) . . . . ?
N3 Sm1 O14 N2 88.3(5) . . . . ?
O17 N3 O16 Sm1 -177.7(6) . . . . ?
O18 N3 O16 Sm1 2.8(6) . . . . ?
O7 Sm1 O16 N3 77.9(4) . . . . ?
O1 Sm1 O16 N3 -75.5(4) . . . . ?
O4 Sm1 O16 N3 1.7(5) 2_556 . . . ?
O12 Sm1 O16 N3 128.8(4) . . . . ?
O10 Sm1 O16 N3 -138.4(4) . . . . ?
O14 Sm1 O16 N3 158.3(5) . . . . ?
O13 Sm1 O16 N3 -149.4(4) . . . . ?
O18 Sm1 O16 N3 -1.6(4) . . . . ?
N1 Sm1 O16 N3 171.0(4) . . . . ?
N2 Sm1 O16 N3 -175.5(5) . . . . ?
O17 N3 O18 Sm1 177.8(6) . . . . ?
O16 N3 O18 Sm1 -2.7(6) . . . . ?
O7 Sm1 O18 N3 -88.8(4) . . . . ?
O1 Sm1 O18 N3 99.5(4) . . . . ?
O4 Sm1 O18 N3 -175.7(4) 2_556 . . . ?
O16 Sm1 O18 N3 1.6(4) . . . . ?
O12 Sm1 O18 N3 -124.1(4) . . . . ?
O10 Sm1 O18 N3 137.2(4) . . . . ?
O14 Sm1 O18 N3 -20.1(4) . . . . ?
O13 Sm1 O18 N3 35.8(4) . . . . ?
N1 Sm1 O18 N3 -170.5(4) . . . . ?
N2 Sm1 O18 N3 8.0(4) . . . . ?
Sm1 O4 P1 O6 -61.5(7) 2_556 . . . ?
Sm1 O4 P1 O5 55.9(7) 2_556 . . . ?
Sm1 O4 P1 C8 178.2(6) 2_556 . . . ?
C19 O6 P1 O4 96.7(11) . . . . ?
C19 O6 P1 O5 -27.3(11) . . . . ?
C19 O6 P1 C8 -138.5(10) . . . . ?
C17 O5 P1 O4 43.2(7) . . . . ?
C17 O5 P1 O6 166.4(6) . . . . ?
C17 O5 P1 C8 -83.0(6) . . . . ?
C1 C8 P1 O4 57.1(6) . . . . ?
C1 C8 P1 O6 -67.5(6) . . . . ?
C1 C8 P1 O5 -176.2(5) . . . . ?
Sm1 O1 P2 O3 -58.3(8) . . . . ?
Sm1 O1 P2 O2 -178.8(6) . . . . ?
Sm1 O1 P2 C11 61.0(8) . . . . ?
C15 O3 P2 O1 -44.3(7) . . . . ?
C15 O3 P2 O2 78.9(7) . . . . ?
C15 O3 P2 C11 -168.6(6) . . . . ?
C13 O2 P2 O1 30.5(11) . . . . ?
C13 O2 P2 O3 -95.1(10) . . . . ?
C13 O2 P2 C11 154.4(10) . . . . ?
C4 C11 P2 O1 -166.8(4) . . . . ?
C4 C11 P2 O3 -41.4(6) . . . . ?
C4 C11 P2 O2 70.6(6) . . . . ?
Sm1 O7 P3 O8 141.2(6) . . . . ?
Sm1 O7 P3 O9 -97.6(7) . . . . ?
Sm1 O7 P3 C25 23.1(8) . . . . ?
C22 O8 P3 O7 50.9(9) . . . . ?
C22 O8 P3 O9 -73.8(8) . . . . ?
C22 O8 P3 C25 173.4(8) . . . . ?
C24 O9 P3 O7 -38.3(8) . . . . ?
C24 O9 P3 O8 85.4(8) . . . . ?
C24 O9 P3 C25 -162.6(8) . . . . ?
C28 C25 P3 O7 -176.4(5) . . . . ?
C28 C25 P3 O8 61.8(7) . . . . ?
C28 C25 P3 O9 -51.7(7) . . . . ?
